data_8104816
loop_
_publ_author_name
'Xi-Shi, Tai'
'Zhen, Ren'
'Li-Li, Liu'
'Ai-Ling, Zhang'
'Li-Hua, Wang'

_publ_section_title
;
 The crystal structure of
 (E)-2-(2-((2-picolinoylhydrazono)methyl)phenoxy)acetic acid dihydrate,
 C15H17N3O6
;
_journal_issue 2
_journal_name_full 'Zeitschrift f\"ur Kristallographie - New Crystal Structures'
_journal_page_first 315
_journal_page_last 316
_journal_paper_doi 10.1515/ncrs-2020-0534
_journal_volume 236
_journal_year 2021
_chemical_formula_moiety 'C15 H13 N3 O4, 2(H2 O)'
_chemical_formula_sum 'C15 H17 N3 O6'
_chemical_formula_weight 335.32
_space_group_crystal_system triclinic
_space_group_IT_number 2
_space_group_name_Hall '-P 1'
_space_group_name_H-M_alt 'P -1'
_atom_sites_solution_hydrogens mixed
_atom_sites_solution_primary dual
_cell_angle_alpha 107.910(7)
_cell_angle_beta 97.087(8)
_cell_angle_gamma 100.409(7)
_cell_formula_units_Z 2
_cell_length_a 7.2155(8)
_cell_length_b 10.7519(8)
_cell_length_c 10.8562(8)
_cell_measurement_reflns_used 1935
_cell_measurement_temperature 149.99(10)
_cell_measurement_theta_max 27.1250
_cell_measurement_theta_min 3.1750
_cell_volume 773.68(13)
_computing_cell_refinement 'CrysAlisPro 1.171.38.43f (Rigaku OD, 2015)'
_computing_data_collection 'CrysAlisPro 1.171.38.43f (Rigaku OD, 2015)'
_computing_data_reduction 'CrysAlisPro 1.171.38.43f (Rigaku OD, 2015)'
_computing_molecular_graphics 'Olex2 1.3-alpha (Dolomanov et al., 2009)'
_computing_publication_material 'Olex2 1.3-alpha (Dolomanov et al., 2009)'
_computing_structure_refinement 'SHELXL 2018/3 (Sheldrick, 2015)'
_computing_structure_solution 'SHELXT  (Sheldrick, 2015)'
_diffrn_ambient_environment N~2~
_diffrn_ambient_temperature 149.99(10)
_diffrn_detector 'CCD plate'
_diffrn_detector_area_resol_mean 5.2684
_diffrn_detector_type AtlasS2
_diffrn_measured_fraction_theta_full 1.000
_diffrn_measured_fraction_theta_max 1.000
_diffrn_measurement_details
;
List of Runs (angles in degrees, time in seconds):

  # Type    Start    End  Width  t~exp~   \w     \q     \k     \f   Frames
--------------------------------------------------------------------------
  1  \w     -8.00  86.00   1.00    4.50    --   11.90  37.00  90.00   94
  2  \w    -16.00  23.00   1.00    4.50    --  -11.27 -99.00  90.00   39
  3  \w     10.00  74.00   1.00    4.50    --   11.90-136.00 -76.00   64
  4  \w    -64.00  40.00   1.00    4.50    --   11.90 -19.00 -90.00  104
;
_diffrn_measurement_device 'four-circle diffractometer'
_diffrn_measurement_device_type 'SuperNova, Dual, Cu at zero, AtlasS2'
_diffrn_measurement_method '\w scans'
_diffrn_orient_matrix_type 'CrysAlisPro convention (1999,Acta A55,543-557)'
_diffrn_orient_matrix_UB_11 -0.0529137000
_diffrn_orient_matrix_UB_12 -0.0055400000
_diffrn_orient_matrix_UB_13 0.0497221000
_diffrn_orient_matrix_UB_21 -0.0805181000
_diffrn_orient_matrix_UB_22 -0.0409736000
_diffrn_orient_matrix_UB_23 -0.0491964000
_diffrn_orient_matrix_UB_31 0.0329454000
_diffrn_orient_matrix_UB_32 -0.0580447000
_diffrn_orient_matrix_UB_33 0.0009602000
_diffrn_radiation_monochromator mirror
_diffrn_radiation_probe x-ray
_diffrn_radiation_type 'Mo K\a'
_diffrn_radiation_wavelength 0.71073
_diffrn_reflns_av_R_equivalents 0.0418
_diffrn_reflns_av_unetI/netI 0.0735
_diffrn_reflns_Laue_measured_fraction_full 1.000
_diffrn_reflns_Laue_measured_fraction_max 1.000
_diffrn_reflns_limit_h_max 8
_diffrn_reflns_limit_h_min -7
_diffrn_reflns_limit_k_max 12
_diffrn_reflns_limit_k_min -11
_diffrn_reflns_limit_l_max 12
_diffrn_reflns_limit_l_min -12
_diffrn_reflns_number 5320
_diffrn_reflns_point_group_measured_fraction_full 1.000
_diffrn_reflns_point_group_measured_fraction_max 1.000
_diffrn_reflns_theta_full 24.998
_diffrn_reflns_theta_max 24.998
_diffrn_reflns_theta_min 2.008
_diffrn_source 'micro-focus sealed X-ray tube'
_diffrn_source_type 'SuperNova (Mo) X-ray Source'
_exptl_absorpt_coefficient_mu 0.113
_exptl_absorpt_correction_T_max 1.00000
_exptl_absorpt_correction_T_min 0.68571
_exptl_absorpt_correction_type multi-scan
_exptl_absorpt_process_details
;
CrysAlisPro 1.171.38.43f (Rigaku Oxford Diffraction, 2015)
Empirical absorption correction using spherical harmonics,
 implemented in SCALE3 ABSPACK scaling algorithm.
;
_exptl_crystal_colour colourless
_exptl_crystal_colour_primary colourless
_exptl_crystal_density_diffrn 1.439
_exptl_crystal_description block
_exptl_crystal_F_000 352
_exptl_crystal_size_max 0.12
_exptl_crystal_size_mid 0.1
_exptl_crystal_size_min 0.08
_refine_diff_density_max 0.189
_refine_diff_density_min -0.261
_refine_diff_density_rms 0.055
_refine_ls_extinction_coef .
_refine_ls_extinction_method none
_refine_ls_goodness_of_fit_ref 1.019
_refine_ls_hydrogen_treatment constr
_refine_ls_matrix_type full
_refine_ls_number_parameters 224
_refine_ls_number_reflns 2732
_refine_ls_number_restraints 0
_refine_ls_restrained_S_all 1.019
_refine_ls_R_factor_all 0.0783
_refine_ls_R_factor_gt 0.0500
_refine_ls_shift/su_max 0.000
_refine_ls_shift/su_mean 0.000
_refine_ls_structure_factor_coef Fsqd
_refine_ls_weighting_details 'w=1/[\s^2^(Fo^2^)+(0.0438P)^2^] where P=(Fo^2^+2Fc^2^)/3'
_refine_ls_weighting_scheme calc
_refine_ls_wR_factor_gt 0.1048
_refine_ls_wR_factor_ref 0.1238
_reflns_Friedel_coverage 0.000
_reflns_Friedel_fraction_full .
_reflns_Friedel_fraction_max .
_reflns_number_gt 1836
_reflns_number_total 2732
_reflns_threshold_expression 'I > 2\s(I)'
_cod_data_source_file suppl_j_ncrs-2020-0534_suppl.cif
_cod_data_source_block w08
_cod_original_cell_volume 773.69(12)
_cod_database_code 8104816
_shelx_space_group_comment
;
The symmetry employed for this shelxl refinement is uniquely defined
by the following loop, which should always be used as a source of
symmetry information in preference to the above space-group names.
They are only intended as comments.
;
_reflns_odcompleteness_completeness 99.91
_reflns_odcompleteness_iscentric 1
_reflns_odcompleteness_theta 26.32
_olex2_refinement_description
;
1. Fixed Uiso
 At 1.2 times of:
  All C(H) groups, All C(H,H) groups, All N(H) groups
 At 1.5 times of:
  All O(H) groups, All O(H,H) groups
2.a Free rotating group:
 O5(H5A,H5B), O6(H6A,H6B)
2.b Secondary CH2 refined with riding coordinates:
 C14(H14A,H14B)
2.c Aromatic/amide H refined with riding coordinates:
 N2(H2), C2(H2A), C3(H3), C4(H4A), C5(H5), C7(H7), C9(H9), C10(H10), C11(H11),
 C12(H12)
2.d Idealised tetrahedral OH refined as rotating group:
 O4(H4)
;

loop_
_space_group_symop_operation_xyz
'x, y, z'
'-x, -y, -z'

loop_
_atom_site_label
_atom_site_type_symbol
_atom_site_fract_x
_atom_site_fract_y
_atom_site_fract_z
_atom_site_U_iso_or_equiv
_atom_site_adp_type
_atom_site_occupancy
_atom_site_site_symmetry_order
_atom_site_calc_flag
_atom_site_refinement_flags_posn
_atom_site_refinement_flags_adp
_atom_site_refinement_flags_occupancy
_atom_site_disorder_assembly
_atom_site_disorder_group
O1 O 0.6069(3) 0.83791(15) 0.51295(15) 0.0343(5) Uani 1 1 d . . . . .
O2 O 0.8323(2) 0.24274(14) 0.43498(14) 0.0276(4) Uani 1 1 d . . . . .
O3 O 0.8027(3) 0.11628(15) 0.18016(15) 0.0361(5) Uani 1 1 d . . . . .
O4 O 0.9119(3) -0.05242(15) 0.21748(15) 0.0328(5) Uani 1 1 d . . . . .
H4 H 0.895523 -0.082009 0.136762 0.049 Uiso 1 1 calc R U . . .
N1 N 0.5153(3) 0.65522(18) 0.17074(18) 0.0302(5) Uani 1 1 d . . . . .
N2 N 0.6282(3) 0.62735(17) 0.39873(17) 0.0235(5) Uani 1 1 d . . . . .
H2 H 0.606517 0.565728 0.322661 0.028 Uiso 1 1 calc R U . . .
N3 N 0.7051(3) 0.60268(18) 0.50855(17) 0.0231(5) Uani 1 1 d . . . . .
C1 C 0.5115(3) 0.7574(2) 0.2787(2) 0.0249(6) Uani 1 1 d . . . . .
C2 C 0.4448(4) 0.8691(2) 0.2737(2) 0.0296(6) Uani 1 1 d . . . . .
H2A H 0.444782 0.937979 0.350667 0.036 Uiso 1 1 calc R U . . .
C3 C 0.3783(4) 0.8755(2) 0.1516(3) 0.0345(7) Uani 1 1 d . . . . .
H3 H 0.331582 0.948689 0.144631 0.041 Uiso 1 1 calc R U . . .
C4 C 0.3822(4) 0.7720(3) 0.0404(3) 0.0379(7) Uani 1 1 d . . . . .
H4A H 0.339004 0.774163 -0.043100 0.046 Uiso 1 1 calc R U . . .
C5 C 0.4511(4) 0.6653(3) 0.0550(2) 0.0371(7) Uani 1 1 d . . . . .
H5 H 0.452859 0.595767 -0.020840 0.044 Uiso 1 1 calc R U . . .
C6 C 0.5864(3) 0.7461(2) 0.4083(2) 0.0246(6) Uani 1 1 d . . . . .
C7 C 0.7509(3) 0.4901(2) 0.4857(2) 0.0226(6) Uani 1 1 d . . . . .
H7 H 0.729395 0.432038 0.399153 0.027 Uiso 1 1 calc R U . . .
C8 C 0.8361(3) 0.4496(2) 0.5918(2) 0.0221(5) Uani 1 1 d . . . . .
C9 C 0.8820(4) 0.5367(2) 0.7218(2) 0.0281(6) Uani 1 1 d . . . . .
H9 H 0.855793 0.621496 0.741377 0.034 Uiso 1 1 calc R U . . .
C10 C 0.9652(4) 0.4996(2) 0.8219(2) 0.0318(6) Uani 1 1 d . . . . .
H10 H 0.995637 0.559081 0.908166 0.038 Uiso 1 1 calc R U . . .
C11 C 1.0035(4) 0.3734(2) 0.7935(2) 0.0294(6) Uani 1 1 d . . . . .
H11 H 1.059675 0.348053 0.861000 0.035 Uiso 1 1 calc R U . . .
C12 C 0.9590(4) 0.2849(2) 0.6659(2) 0.0262(6) Uani 1 1 d . . . . .
H12 H 0.984294 0.199923 0.647599 0.031 Uiso 1 1 calc R U . . .
C13 C 0.8768(3) 0.3223(2) 0.5652(2) 0.0215(5) Uani 1 1 d . . . . .
C14 C 0.8914(4) 0.1193(2) 0.4014(2) 0.0267(6) Uani 1 1 d . . . . .
H14A H 0.816243 0.057163 0.434923 0.032 Uiso 1 1 calc R U . . .
H14B H 1.025664 0.134507 0.439776 0.032 Uiso 1 1 calc R U . . .
C15 C 0.8618(4) 0.0624(2) 0.2544(2) 0.0247(6) Uani 1 1 d . . . . .
O5 O 0.8818(3) -0.1644(2) -0.03305(16) 0.0407(5) Uani 1 1 d G . . . .
H5A H 0.979458 -0.145209 -0.065953 0.061 Uiso 1 1 d G U . . .
H5B H 0.780487 -0.180286 -0.089671 0.061 Uiso 1 1 d G U . . .
O6 O 0.5732(3) -0.2216(2) -0.23826(17) 0.0445(5) Uani 1 1 d G . . . .
H6A H 0.472136 -0.191659 -0.233432 0.067 Uiso 1 1 d G U . . .
H6B H 0.607254 -0.223954 -0.310932 0.067 Uiso 1 1 d G U . . .

loop_
_atom_site_aniso_label
_atom_site_aniso_U_11
_atom_site_aniso_U_22
_atom_site_aniso_U_33
_atom_site_aniso_U_23
_atom_site_aniso_U_13
_atom_site_aniso_U_12
O1 0.0461(12) 0.0286(9) 0.0238(10) 0.0001(8) 0.0023(8) 0.0164(9)
O2 0.0413(12) 0.0224(8) 0.0190(9) 0.0033(7) 0.0037(8) 0.0152(9)
O3 0.0581(14) 0.0307(10) 0.0221(9) 0.0078(8) 0.0057(9) 0.0201(10)
O4 0.0495(13) 0.0283(9) 0.0211(9) 0.0041(7) 0.0053(9) 0.0185(9)
N1 0.0392(14) 0.0305(11) 0.0210(11) 0.0070(9) 0.0048(10) 0.0119(11)
N2 0.0309(13) 0.0205(10) 0.0193(10) 0.0048(8) 0.0060(9) 0.0090(10)
N3 0.0253(12) 0.0251(10) 0.0199(10) 0.0075(8) 0.0053(9) 0.0078(10)
C1 0.0228(14) 0.0243(12) 0.0271(14) 0.0081(10) 0.0058(11) 0.0044(11)
C2 0.0261(15) 0.0259(13) 0.0364(15) 0.0095(11) 0.0064(12) 0.0061(12)
C3 0.0316(17) 0.0352(14) 0.0438(16) 0.0217(13) 0.0081(13) 0.0102(13)
C4 0.0431(18) 0.0465(16) 0.0304(15) 0.0210(13) 0.0038(13) 0.0136(15)
C5 0.052(2) 0.0404(15) 0.0199(14) 0.0091(12) 0.0028(13) 0.0178(15)
C6 0.0244(15) 0.0267(13) 0.0245(13) 0.0079(11) 0.0088(11) 0.0085(12)
C7 0.0226(14) 0.0227(12) 0.0206(13) 0.0047(10) 0.0063(11) 0.0038(11)
C8 0.0209(14) 0.0235(12) 0.0212(13) 0.0057(10) 0.0073(10) 0.0045(11)
C9 0.0338(16) 0.0238(12) 0.0250(14) 0.0039(10) 0.0061(12) 0.0101(12)
C10 0.0386(17) 0.0344(14) 0.0169(13) 0.0024(11) 0.0025(12) 0.0076(13)
C11 0.0340(16) 0.0367(14) 0.0198(13) 0.0123(11) 0.0042(11) 0.0096(13)
C12 0.0299(15) 0.0258(12) 0.0274(14) 0.0103(10) 0.0106(11) 0.0118(12)
C13 0.0219(14) 0.0238(12) 0.0181(12) 0.0053(10) 0.0060(10) 0.0056(11)
C14 0.0348(16) 0.0243(12) 0.0228(13) 0.0071(10) 0.0053(11) 0.0123(12)
C15 0.0310(15) 0.0218(12) 0.0222(13) 0.0072(10) 0.0052(11) 0.0086(12)
O5 0.0430(13) 0.0471(11) 0.0251(10) 0.0022(9) 0.0072(9) 0.0107(11)
O6 0.0492(14) 0.0574(13) 0.0247(10) 0.0074(9) 0.0074(9) 0.0179(11)

loop_
_atom_type_symbol
_atom_type_description
_atom_type_scat_dispersion_real
_atom_type_scat_dispersion_imag
_atom_type_scat_source
C C 0.0033 0.0016 'International Tables Vol C Tables 4.2.6.8 and 6.1.1.4'
H H 0.0000 0.0000 'International Tables Vol C Tables 4.2.6.8 and 6.1.1.4'
N N 0.0061 0.0033 'International Tables Vol C Tables 4.2.6.8 and 6.1.1.4'
O O 0.0106 0.0060 'International Tables Vol C Tables 4.2.6.8 and 6.1.1.4'

loop_
_geom_angle_atom_site_label_1
_geom_angle_atom_site_label_2
_geom_angle_atom_site_label_3
_geom_angle
_geom_angle_site_symmetry_1
_geom_angle_site_symmetry_3
C13 O2 C14 117.20(16) . .
C15 O4 H4 109.5 . .
C5 N1 C1 116.62(19) . .
N3 N2 H2 119.5 . .
C6 N2 H2 119.5 . .
C6 N2 N3 120.97(17) . .
C7 N3 N2 115.02(18) . .
N1 C1 C2 123.4(2) . .
N1 C1 C6 116.28(18) . .
C2 C1 C6 120.3(2) . .
C1 C2 H2A 120.9 . .
C3 C2 C1 118.2(2) . .
C3 C2 H2A 120.9 . .
C2 C3 H3 120.5 . .
C4 C3 C2 119.0(2) . .
C4 C3 H3 120.5 . .
C3 C4 H4A 120.7 . .
C5 C4 C3 118.7(2) . .
C5 C4 H4A 120.7 . .
N1 C5 C4 124.1(2) . .
N1 C5 H5 117.9 . .
C4 C5 H5 117.9 . .
O1 C6 N2 123.9(2) . .
O1 C6 C1 122.38(19) . .
N2 C6 C1 113.74(19) . .
N3 C7 H7 119.2 . .
N3 C7 C8 121.7(2) . .
C8 C7 H7 119.2 . .
C9 C8 C7 121.06(19) . .
C9 C8 C13 118.2(2) . .
C13 C8 C7 120.75(19) . .
C8 C9 H9 119.4 . .
C10 C9 C8 121.2(2) . .
C10 C9 H9 119.4 . .
C9 C10 H10 120.2 . .
C9 C10 C11 119.7(2) . .
C11 C10 H10 120.2 . .
C10 C11 H11 119.8 . .
C12 C11 C10 120.4(2) . .
C12 C11 H11 119.8 . .
C11 C12 H12 120.0 . .
C11 C12 C13 120.0(2) . .
C13 C12 H12 120.0 . .
O2 C13 C8 115.26(18) . .
O2 C13 C12 124.20(18) . .
C12 C13 C8 120.5(2) . .
O2 C14 H14A 110.1 . .
O2 C14 H14B 110.1 . .
O2 C14 C15 107.93(17) . .
H14A C14 H14B 108.4 . .
C15 C14 H14A 110.1 . .
C15 C14 H14B 110.1 . .
O3 C15 O4 124.7(2) . .
O3 C15 C14 124.61(19) . .
O4 C15 C14 110.68(18) . .
H5A O5 H5B 109.5 . .
H6A O6 H6B 109.5 . .

loop_
_geom_bond_atom_site_label_1
_geom_bond_atom_site_label_2
_geom_bond_distance
_geom_bond_site_symmetry_2
O1 C6 1.226(3) .
O2 C13 1.371(3) .
O2 C14 1.422(2) .
O3 C15 1.208(2) .
O4 H4 0.8200 .
O4 C15 1.307(2) .
N1 C1 1.344(3) .
N1 C5 1.328(3) .
N2 H2 0.8600 .
N2 N3 1.373(2) .
N2 C6 1.341(2) .
N3 C7 1.272(2) .
C1 C2 1.386(3) .
C1 C6 1.493(3) .
C2 H2A 0.9300 .
C2 C3 1.380(3) .
C3 H3 0.9300 .
C3 C4 1.375(3) .
C4 H4A 0.9300 .
C4 C5 1.374(3) .
C5 H5 0.9300 .
C7 H7 0.9300 .
C7 C8 1.457(3) .
C8 C9 1.392(3) .
C8 C13 1.402(3) .
C9 H9 0.9300 .
C9 C10 1.376(3) .
C10 H10 0.9300 .
C10 C11 1.383(3) .
C11 H11 0.9300 .
C11 C12 1.377(3) .
C12 H12 0.9300 .
C12 C13 1.381(3) .
C14 H14A 0.9700 .
C14 H14B 0.9700 .
C14 C15 1.494(3) .
O5 H5A 0.8495 .
O5 H5B 0.8488 .
O6 H6A 0.8493 .
O6 H6B 0.8493 .

loop_
_geom_torsion_atom_site_label_1
_geom_torsion_atom_site_label_2
_geom_torsion_atom_site_label_3
_geom_torsion_atom_site_label_4
_geom_torsion
_geom_torsion_site_symmetry_1
_geom_torsion_site_symmetry_2
_geom_torsion_site_symmetry_3
_geom_torsion_site_symmetry_4
O2 C14 C15 O3 1.9(4) . . . .
O2 C14 C15 O4 -179.3(2) . . . .
N1 C1 C2 C3 0.2(4) . . . .
N1 C1 C6 O1 173.1(2) . . . .
N1 C1 C6 N2 -6.9(3) . . . .
N2 N3 C7 C8 179.3(2) . . . .
N3 N2 C6 O1 -2.4(4) . . . .
N3 N2 C6 C1 177.6(2) . . . .
N3 C7 C8 C9 -4.1(4) . . . .
N3 C7 C8 C13 176.8(2) . . . .
C1 N1 C5 C4 -0.2(4) . . . .
C1 C2 C3 C4 -0.5(4) . . . .
C2 C1 C6 O1 -6.2(4) . . . .
C2 C1 C6 N2 173.8(2) . . . .
C2 C3 C4 C5 0.4(4) . . . .
C3 C4 C5 N1 -0.1(5) . . . .
C5 N1 C1 C2 0.1(4) . . . .
C5 N1 C1 C6 -179.2(2) . . . .
C6 N2 N3 C7 -175.3(2) . . . .
C6 C1 C2 C3 179.5(2) . . . .
C7 C8 C9 C10 -179.0(2) . . . .
C7 C8 C13 O2 0.5(3) . . . .
C7 C8 C13 C12 179.5(2) . . . .
C8 C9 C10 C11 -0.4(4) . . . .
C9 C8 C13 O2 -178.6(2) . . . .
C9 C8 C13 C12 0.4(4) . . . .
C9 C10 C11 C12 0.1(4) . . . .
C10 C11 C12 C13 0.4(4) . . . .
C11 C12 C13 O2 178.2(2) . . . .
C11 C12 C13 C8 -0.7(4) . . . .
C13 O2 C14 C15 -169.5(2) . . . .
C13 C8 C9 C10 0.1(4) . . . .
C14 O2 C13 C8 172.8(2) . . . .
C14 O2 C13 C12 -6.1(3) . . . .
